data_4105691
loop_
_publ_author_name
'Keiji Mori'
'Shosaku Sueoka'
'Takahiko Akiyama'

_publ_section_title
;
 Expeditious Construction of a Carbobicyclic Skeleton via sp3-C-H
 Functionalization: Hydride Shift from an Aliphatic Tertiary Position in
 an Internal Redox Process
;
_journal_name_full 'Journal of the American Chemical Society'
_journal_page_first 2424
_journal_page_last 2426
_journal_paper_doi 10.1021/ja110520p
_journal_volume 133
_journal_year 2011
_chemical_formula_sum 'C21 H20 N2 O3'
_chemical_formula_weight 348.39
_chemical_name_systematic
; 
 ? 
;
_space_group_IT_number 14
_symmetry_cell_setting monoclinic
_symmetry_space_group_name_Hall '-P 2ybc'
_symmetry_space_group_name_H-M 'P 1 21/c 1'
_atom_sites_solution_hydrogens geom
_atom_sites_solution_primary direct
_atom_sites_solution_secondary difmap
_audit_creation_method SHELXL-97
_cell_angle_alpha 90.00
_cell_angle_beta 100.899(3)
_cell_angle_gamma 90.00
_cell_formula_units_Z 4
_cell_length_a 7.2644(16)
_cell_length_b 12.669(3)
_cell_length_c 18.735(4)
_cell_measurement_reflns_used 3803
_cell_measurement_temperature 123
_cell_measurement_theta_max 27.49
_cell_measurement_theta_min 2.21
_cell_volume 1693.1(7)
_computing_cell_refinement 'APEX2 (Bruker AXS, 2006)'
_computing_data_collection 'APEX2 (Bruker AXS, 2006)'
_computing_data_reduction 'SAINT (Bruker AXS, 2004)'
_computing_molecular_graphics 'XSHEL (Bruker AXS,2002)'
_computing_publication_material 'XCIF (Bruker AXS, 2001)'
_computing_structure_refinement 'SHELXL-97 (Sheldrick, 1997)'
_computing_structure_solution 'SHELXS-97 (Sheldrick, 1997)'
_diffrn_ambient_temperature 123
_diffrn_detector_area_resol_mean 8.333
_diffrn_measured_fraction_theta_full 0.971
_diffrn_measured_fraction_theta_max 0.971
_diffrn_measurement_device_type 'Bruker APEXII CCD area detector'
_diffrn_measurement_method 'phi and omega scans'
_diffrn_radiation_monochromator 'Bruker Helios multilayer confocal mirror'
_diffrn_radiation_source 'Bruker TXS fine-focus rotating anode'
_diffrn_radiation_type MoK\a
_diffrn_radiation_wavelength 0.71073
_diffrn_reflns_av_R_equivalents 0.0483
_diffrn_reflns_av_sigmaI/netI 0.0668
_diffrn_reflns_limit_h_max 8
_diffrn_reflns_limit_h_min -9
_diffrn_reflns_limit_k_max 16
_diffrn_reflns_limit_k_min -14
_diffrn_reflns_limit_l_max 22
_diffrn_reflns_limit_l_min -23
_diffrn_reflns_number 8916
_diffrn_reflns_theta_full 27.53
_diffrn_reflns_theta_max 27.53
_diffrn_reflns_theta_min 1.95
_exptl_absorpt_coefficient_mu 0.092
_exptl_absorpt_correction_T_max 0.9818
_exptl_absorpt_correction_T_min 0.9818
_exptl_absorpt_correction_type empirical
_exptl_absorpt_process_details
;
SADABS Sheldrick 1996
;
_exptl_crystal_colour colorless
_exptl_crystal_density_diffrn 1.367
_exptl_crystal_description block
_exptl_crystal_F_000 736
_exptl_crystal_size_max 0.20
_exptl_crystal_size_mid 0.20
_exptl_crystal_size_min 0.20
_refine_diff_density_max 0.550
_refine_diff_density_min -0.289
_refine_diff_density_rms 0.064
_refine_ls_extinction_method none
_refine_ls_goodness_of_fit_ref 1.094
_refine_ls_hydrogen_treatment constr
_refine_ls_matrix_type full
_refine_ls_number_parameters 237
_refine_ls_number_reflns 3792
_refine_ls_number_restraints 0
_refine_ls_restrained_S_all 1.094
_refine_ls_R_factor_all 0.0734
_refine_ls_R_factor_gt 0.0603
_refine_ls_shift/su_max 0.000
_refine_ls_shift/su_mean 0.000
_refine_ls_structure_factor_coef Fsqd
_refine_ls_weighting_details 'calc w=1/[\s^2^(Fo^2^)+(0.0912P)^2^+0.4857P] where P=(Fo^2^+2Fc^2^)/3'
_refine_ls_weighting_scheme calc
_refine_ls_wR_factor_gt 0.1753
_refine_ls_wR_factor_ref 0.1849
_reflns_number_gt 2931
_reflns_number_total 3792
_reflns_threshold_expression >2sigma(I)
_cod_data_source_file ja110520p_si_001.cif
_cod_data_source_block shelxl
_cod_original_cell_volume 1693.2(7)
_cod_original_sg_symbol_H-M 'P 1 21/c 1 '
_cod_database_code 4105691

loop_
_symmetry_equiv_pos_as_xyz
'x, y, z'
'-x, y+1/2, -z+1/2'
'-x, -y, -z'
'x, -y-1/2, z-1/2'

loop_
_atom_site_label
_atom_site_type_symbol
_atom_site_fract_x
_atom_site_fract_y
_atom_site_fract_z
_atom_site_U_iso_or_equiv
_atom_site_adp_type
_atom_site_occupancy
_atom_site_symmetry_multiplicity
_atom_site_calc_flag
_atom_site_refinement_flags
C1 C 0.2616(3) 0.02441(15) 0.13179(11) 0.0227(4) Uani 1 1 d .
C2 C 0.3873(3) 0.08760(16) 0.08882(13) 0.0311(5) Uani 1 1 d .
H2A H 0.5150 0.0913 0.1188 0.037 Uiso 1 1 calc R
H2B H 0.3964 0.0474 0.0443 0.037 Uiso 1 1 calc R
C3 C 0.3247(3) 0.19888(15) 0.06662(10) 0.0233(4) Uani 1 1 d .
C4 C 0.4370(3) 0.25781(16) 0.02818(11) 0.0267(5) Uani 1 1 d .
H4 H 0.5510 0.2286 0.0193 0.032 Uiso 1 1 calc R
C5 C 0.3838(3) 0.35827(16) 0.00301(11) 0.0290(5) Uani 1 1 d .
H5 H 0.4615 0.3977 -0.0227 0.035 Uiso 1 1 calc R
C6 C 0.2185(3) 0.40079(17) 0.01528(12) 0.0348(5) Uani 1 1 d .
H6 H 0.1816 0.4695 -0.0022 0.042 Uiso 1 1 calc R
C7 C 0.1051(3) 0.34334(17) 0.05325(12) 0.0320(5) Uani 1 1 d .
H7 H -0.0080 0.3736 0.0622 0.038 Uiso 1 1 calc R
C8 C 0.1558(3) 0.24120(16) 0.07848(10) 0.0240(4) Uani 1 1 d .
C9 C 0.0318(3) 0.18072(16) 0.12003(12) 0.0268(5) Uani 1 1 d .
H9A H -0.1000 0.2026 0.1031 0.032 Uiso 1 1 calc R
H9B H 0.0671 0.1984 0.1723 0.032 Uiso 1 1 calc R
C10 C 0.0476(3) 0.06132(15) 0.11046(11) 0.0227(4) Uani 1 1 d .
H10 H 0.0048 0.0458 0.0576 0.027 Uiso 1 1 calc R
C11 C -0.0780(3) -0.00184(15) 0.15169(11) 0.0233(4) Uani 1 1 d .
C12 C -0.1037(3) 0.02791(15) 0.22109(11) 0.0253(4) Uani 1 1 d .
H12 H -0.0541 0.0931 0.2412 0.030 Uiso 1 1 calc R
C13 C -0.2016(3) -0.03723(17) 0.26104(12) 0.0285(5) Uani 1 1 d .
H13 H -0.2179 -0.0162 0.3081 0.034 Uiso 1 1 calc R
C14 C -0.2754(3) -0.13254(16) 0.23236(13) 0.0284(5) Uani 1 1 d .
H14 H -0.3377 -0.1783 0.2602 0.034 Uiso 1 1 calc R
C15 C -0.2567(3) -0.16018(17) 0.16219(13) 0.0318(5) Uani 1 1 d .
H15 H -0.3112 -0.2239 0.1413 0.038 Uiso 1 1 calc R
C16 C -0.1587(3) -0.09523(18) 0.12237(12) 0.0289(5) Uani 1 1 d .
H16 H -0.1471 -0.1152 0.0745 0.035 Uiso 1 1 calc R
C17 C 0.3262(3) 0.04060(16) 0.21257(11) 0.0240(4) Uani 1 1 d .
C18 C 0.2601(3) -0.09080(16) 0.10824(11) 0.0245(4) Uani 1 1 d .
C19 C 0.3413(4) -0.0251(2) 0.33607(12) 0.0411(6) Uani 1 1 d .
H19A H 0.3384 0.0511 0.3451 0.062 Uiso 1 1 calc R
H19B H 0.4635 -0.0536 0.3592 0.062 Uiso 1 1 calc R
H19C H 0.2422 -0.0598 0.3564 0.062 Uiso 1 1 calc R
C20 C 0.2352(4) -0.27854(16) 0.13802(14) 0.0362(5) Uani 1 1 d .
H20A H 0.1035 -0.2986 0.1347 0.054 Uiso 1 1 calc R
H20B H 0.3144 -0.3233 0.1740 0.054 Uiso 1 1 calc R
H20C H 0.2709 -0.2878 0.0905 0.054 Uiso 1 1 calc R
C21 C 0.2678(3) -0.14676(17) 0.23391(12) 0.0269(5) Uani 1 1 d .
N1 N 0.2603(2) -0.16694(12) 0.16046(9) 0.0246(4) Uani 1 1 d .
N2 N 0.3110(2) -0.04431(14) 0.25740(9) 0.0262(4) Uani 1 1 d .
O1 O 0.2468(3) -0.21588(13) 0.27603(9) 0.0397(4) Uani 1 1 d .
O2 O 0.2476(2) -0.11572(12) 0.04446(8) 0.0339(4) Uani 1 1 d .
O3 O 0.3788(2) 0.12645(12) 0.23742(9) 0.0349(4) Uani 1 1 d .

loop_
_atom_site_aniso_label
_atom_site_aniso_U_11
_atom_site_aniso_U_22
_atom_site_aniso_U_33
_atom_site_aniso_U_23
_atom_site_aniso_U_13
_atom_site_aniso_U_12
C1 0.0210(10) 0.0220(9) 0.0272(10) 0.0048(8) 0.0096(8) 0.0058(8)
C2 0.0314(12) 0.0255(10) 0.0409(12) 0.0090(9) 0.0187(10) 0.0071(9)
C3 0.0278(11) 0.0198(9) 0.0231(10) 0.0017(7) 0.0071(8) 0.0011(8)
C4 0.0293(11) 0.0253(10) 0.0271(10) 0.0012(8) 0.0091(8) -0.0003(8)
C5 0.0394(12) 0.0244(10) 0.0246(10) 0.0022(8) 0.0097(9) -0.0062(9)
C6 0.0448(14) 0.0241(10) 0.0357(12) 0.0114(9) 0.0085(10) 0.0060(10)
C7 0.0350(12) 0.0271(11) 0.0349(12) 0.0068(9) 0.0095(9) 0.0082(9)
C8 0.0282(10) 0.0233(9) 0.0217(9) 0.0040(7) 0.0074(8) 0.0047(8)
C9 0.0264(10) 0.0242(10) 0.0321(11) 0.0060(8) 0.0112(9) 0.0088(8)
C10 0.0226(10) 0.0227(9) 0.0234(9) 0.0009(7) 0.0057(8) 0.0044(8)
C11 0.0180(9) 0.0238(10) 0.0285(10) 0.0040(8) 0.0057(8) 0.0060(8)
C12 0.0258(11) 0.0186(9) 0.0321(11) -0.0008(8) 0.0072(8) 0.0010(8)
C13 0.0272(11) 0.0293(11) 0.0322(11) -0.0010(9) 0.0137(9) 0.0029(9)
C14 0.0198(10) 0.0237(10) 0.0438(12) 0.0055(9) 0.0114(9) 0.0025(8)
C15 0.0231(11) 0.0271(10) 0.0443(13) -0.0052(9) 0.0041(9) -0.0035(9)
C16 0.0247(11) 0.0324(11) 0.0294(10) -0.0031(9) 0.0047(8) 0.0013(9)
C17 0.0177(9) 0.0239(10) 0.0309(10) -0.0028(8) 0.0055(8) 0.0032(8)
C18 0.0209(10) 0.0293(10) 0.0243(10) -0.0004(8) 0.0069(8) 0.0053(8)
C19 0.0478(15) 0.0530(15) 0.0219(11) 0.0007(10) 0.0052(10) 0.0038(12)
C20 0.0417(14) 0.0199(10) 0.0482(14) -0.0023(9) 0.0116(11) 0.0008(9)
C21 0.0212(10) 0.0296(10) 0.0318(11) 0.0090(8) 0.0098(8) 0.0044(8)
N1 0.0243(9) 0.0193(8) 0.0315(9) -0.0012(7) 0.0085(7) 0.0002(7)
N2 0.0234(9) 0.0348(10) 0.0205(8) 0.0013(7) 0.0043(7) 0.0034(7)
O1 0.0434(10) 0.0370(9) 0.0417(10) 0.0154(7) 0.0159(8) 0.0010(8)
O2 0.0418(10) 0.0344(8) 0.0265(8) -0.0036(6) 0.0095(7) 0.0112(7)
O3 0.0336(9) 0.0263(8) 0.0420(9) -0.0075(7) -0.0005(7) 0.0020(7)

loop_
_atom_type_symbol
_atom_type_description
_atom_type_scat_dispersion_real
_atom_type_scat_dispersion_imag
_atom_type_scat_source
C C 0.0033 0.0016 'International Tables Vol C Tables 4.2.6.8 and 6.1.1.4'
H H 0.0000 0.0000 'International Tables Vol C Tables 4.2.6.8 and 6.1.1.4'
N N 0.0061 0.0033 'International Tables Vol C Tables 4.2.6.8 and 6.1.1.4'
O O 0.0106 0.0060 'International Tables Vol C Tables 4.2.6.8 and 6.1.1.4'

loop_
_geom_angle_atom_site_label_1
_geom_angle_atom_site_label_2
_geom_angle_atom_site_label_3
_geom_angle
C17 C1 C18 113.81(16)
C17 C1 C2 110.38(18)
C18 C1 C2 108.49(16)
C17 C1 C10 108.27(15)
C18 C1 C10 104.71(16)
C2 C1 C10 111.07(16)
C3 C2 C1 116.58(17)
C3 C2 H2A 108.1
C1 C2 H2A 108.1
C3 C2 H2B 108.1
C1 C2 H2B 108.1
H2A C2 H2B 107.3
C8 C3 C4 119.49(18)
C8 C3 C2 122.78(18)
C4 C3 C2 117.57(18)
C5 C4 C3 120.8(2)
C5 C4 H4 119.6
C3 C4 H4 119.6
C6 C5 C4 119.95(19)
C6 C5 H5 120.0
C4 C5 H5 120.0
C5 C6 C7 120.1(2)
C5 C6 H6 120.0
C7 C6 H6 120.0
C6 C7 C8 120.8(2)
C6 C7 H7 119.6
C8 C7 H7 119.6
C3 C8 C7 118.93(18)
C3 C8 C9 121.10(17)
C7 C8 C9 119.93(18)
C8 C9 C10 112.16(16)
C8 C9 H9A 109.2
C10 C9 H9A 109.2
C8 C9 H9B 109.2
C10 C9 H9B 109.2
H9A C9 H9B 107.9
C11 C10 C9 113.18(16)
C11 C10 C1 111.42(15)
C9 C10 C1 110.49(17)
C11 C10 H10 107.1
C9 C10 H10 107.1
C1 C10 H10 107.1
C16 C11 C12 118.47(18)
C16 C11 C10 119.64(18)
C12 C11 C10 121.73(18)
C13 C12 C11 120.66(19)
C13 C12 H12 119.7
C11 C12 H12 119.7
C14 C13 C12 120.4(2)
C14 C13 H13 119.8
C12 C13 H13 119.8
C13 C14 C15 119.0(2)
C13 C14 H14 120.5
C15 C14 H14 120.5
C14 C15 C16 120.5(2)
C14 C15 H15 119.7
C16 C15 H15 119.7
C11 C16 C15 120.8(2)
C11 C16 H16 119.6
C15 C16 H16 119.6
O3 C17 N2 121.27(19)
O3 C17 C1 121.36(19)
N2 C17 C1 117.22(18)
O2 C18 N1 120.30(19)
O2 C18 C1 121.69(18)
N1 C18 C1 117.86(17)
N2 C19 H19A 109.5
N2 C19 H19B 109.5
H19A C19 H19B 109.5
N2 C19 H19C 109.5
H19A C19 H19C 109.5
H19B C19 H19C 109.5
N1 C20 H20A 109.5
N1 C20 H20B 109.5
H20A C20 H20B 109.5
N1 C20 H20C 109.5
H20A C20 H20C 109.5
H20B C20 H20C 109.5
O1 C21 N2 121.3(2)
O1 C21 N1 121.8(2)
N2 C21 N1 116.75(17)
C18 N1 C21 124.77(17)
C18 N1 C20 119.09(18)
C21 N1 C20 115.94(17)
C17 N2 C21 125.09(17)
C17 N2 C19 117.80(19)
C21 N2 C19 117.11(18)

loop_
_geom_bond_atom_site_label_1
_geom_bond_atom_site_label_2
_geom_bond_distance
C1 C17 1.511(3)
C1 C18 1.524(3)
C1 C2 1.550(3)
C1 C10 1.601(3)
C2 C3 1.515(3)
C2 H2A 0.9900
C2 H2B 0.9900
C3 C8 1.395(3)
C3 C4 1.401(3)
C4 C5 1.387(3)
C4 H4 0.9500
C5 C6 1.374(3)
C5 H5 0.9500
C6 C7 1.391(3)
C6 H6 0.9500
C7 C8 1.403(3)
C7 H7 0.9500
C8 C9 1.506(3)
C9 C10 1.530(3)
C9 H9A 0.9900
C9 H9B 0.9900
C10 C11 1.528(3)
C10 H10 1.0000
C11 C16 1.387(3)
C11 C12 1.400(3)
C12 C13 1.396(3)
C12 H12 0.9500
C13 C14 1.387(3)
C13 H13 0.9500
C14 C15 1.392(3)
C14 H14 0.9500
C15 C16 1.393(3)
C15 H15 0.9500
C16 H16 0.9500
C17 O3 1.216(2)
C17 N2 1.382(3)
C18 O2 1.223(2)
C18 N1 1.374(3)
C19 N2 1.469(3)
C19 H19A 0.9800
C19 H19B 0.9800
C19 H19C 0.9800
C20 N1 1.477(3)
C20 H20A 0.9800
C20 H20B 0.9800
C20 H20C 0.9800
C21 O1 1.208(2)
C21 N2 1.387(3)
C21 N1 1.390(3)
